data_7037743
loop_
_publ_author_name
'Kapitein, Manuel'
'Balmer, Markus'
'Niemeier, Lukas'
'von H\"anisch, Carsten'

_publ_section_title
;
 Cyclic NHC-stabilized silylphosphinoalanes and -gallanes.
;
_journal_issue 14
_journal_name_full 'Dalton transactions (Cambridge, England : 2003)'
_journal_page_first 6275
_journal_page_last 6281
_journal_paper_doi 10.1039/c5dt03889h
_journal_volume 45
_journal_year 2016
_chemical_formula_moiety 'C58 H76 Ga2 N4 P2 Si2, C7 H8'
_chemical_formula_sum 'C65 H84 Ga2 N4 P2 Si2'
_chemical_formula_weight 1178.92
_chemical_name_systematic
;
 ?
;
_space_group_crystal_system monoclinic
_space_group_IT_number 14
_space_group_name_Hall '-P 2yn'
_space_group_name_H-M_alt 'P 1 21/n 1'
_symmetry_space_group_name_Hall '-P 2yn'
_symmetry_space_group_name_H-M 'P 1 21/n 1'
_atom_sites_solution_hydrogens mixed
_atom_sites_solution_primary direct
_audit_creation_date 2015-09-23
_audit_creation_method
;
Olex2 1.2
(compiled 2015.01.26 svn.r3150 for OlexSys, GUI svn.r4998)
;
_audit_update_record
;
2015-11-05 deposited with the CCDC.
2015-12-15 downloaded from the CCDC.
;
_cell_angle_alpha 90
_cell_angle_beta 94.09(5)
_cell_angle_gamma 90
_cell_formula_units_Z 4
_cell_length_a 16.400(10)
_cell_length_b 20.163(6)
_cell_length_c 19.244(12)
_cell_measurement_reflns_used 575
_cell_measurement_temperature 100.0
_cell_measurement_theta_max 24.18
_cell_measurement_theta_min 1.68
_cell_volume 6347(6)
_computing_cell_refinement 'SAINT v8.27A (Bruker, 2012)'
_computing_data_collection 'SAINT v8.27A (Bruker, 2012)'
_computing_data_reduction 'SAINT v8.27A (Bruker, 2012)'
_computing_molecular_graphics 'Olex2 (Dolomanov et al., 2009)'
_computing_publication_material 'Olex2 (Dolomanov et al., 2009)'
_computing_structure_refinement 'ShelXL (Sheldrick, 2008)'
_computing_structure_solution 'ShelXS (Sheldrick, 2008)'
_diffrn_ambient_temperature 100.0
_diffrn_measured_fraction_theta_full 0.999
_diffrn_measured_fraction_theta_max 0.993
_diffrn_measurement_device_type 'STOE IPDS2T'
_diffrn_measurement_method '\w scans'
_diffrn_radiation_monochromator graphite
_diffrn_radiation_type MoK\a
_diffrn_radiation_wavelength 0.71073
_diffrn_reflns_av_R_equivalents 0.0897
_diffrn_reflns_av_unetI/netI 0.0792
_diffrn_reflns_Laue_measured_fraction_full 0.999
_diffrn_reflns_Laue_measured_fraction_max 0.993
_diffrn_reflns_limit_h_max 20
_diffrn_reflns_limit_h_min -20
_diffrn_reflns_limit_k_max 25
_diffrn_reflns_limit_k_min -25
_diffrn_reflns_limit_l_max 24
_diffrn_reflns_limit_l_min -22
_diffrn_reflns_number 46825
_diffrn_reflns_point_group_measured_fraction_full 0.999
_diffrn_reflns_point_group_measured_fraction_max 0.993
_diffrn_reflns_theta_full 25.242
_diffrn_reflns_theta_max 26.746
_diffrn_reflns_theta_min 1.465
_exptl_absorpt_coefficient_mu 0.978
_exptl_absorpt_correction_type none
_exptl_crystal_colour colourless
_exptl_crystal_colour_primary colourless
_exptl_crystal_density_diffrn 1.234
_exptl_crystal_description block
_exptl_crystal_F_000 2488
_exptl_crystal_size_max 0.23
_exptl_crystal_size_mid 0.12
_exptl_crystal_size_min 0.06
_refine_diff_density_max 2.271
_refine_diff_density_min -0.717
_refine_diff_density_rms 0.126
_refine_ls_extinction_method none
_refine_ls_goodness_of_fit_ref 0.965
_refine_ls_hydrogen_treatment mixed
_refine_ls_matrix_type full
_refine_ls_number_parameters 652
_refine_ls_number_reflns 13403
_refine_ls_number_restraints 0
_refine_ls_restrained_S_all 0.965
_refine_ls_R_factor_all 0.0881
_refine_ls_R_factor_gt 0.0557
_refine_ls_shift/su_max 0.001
_refine_ls_shift/su_mean 0.000
_refine_ls_structure_factor_coef Fsqd
_refine_ls_weighting_details 'w=1/[\s^2^(Fo^2^)+(0.0870P)^2^] where P=(Fo^2^+2Fc^2^)/3'
_refine_ls_weighting_scheme calc
_refine_ls_wR_factor_gt 0.1351
_refine_ls_wR_factor_ref 0.1483
_reflns_Friedel_coverage 0.000
_reflns_number_gt 9107
_reflns_number_total 13403
_reflns_threshold_expression 'I > 2\s(I)'
_cod_data_source_file c5dt03889h2.cif
_cod_data_source_block compound6
_cod_depositor_comments 'Adding full bibliography for 7037738--7037743.cif.'
_cod_original_cell_volume 6348(6)
_cod_database_code 7037743
_shelxl_version_number 2014-3
_shelx_space_group_comment
;
The symmetry employed for this shelxl refinement is uniquely defined
by the following loop, which should always be used as a source of
symmetry information in preference to the above space-group names.
They are only intended as comments.
;
_olex2_refinement_description
;
1. Fixed Uiso
 At 1.2 times of:
  All C(H) groups
 At 1.5 times of:
  All C(H,H,H) groups
2.a Ternary CH refined with riding coordinates:
 C2(H2), C5(H5), C15(H15), C18(H18)
2.b Aromatic/amide H refined with riding coordinates:
 C10(H10), C11(H11), C12(H12), C13(H13), C23(H23), C24(H24), C25(H25),
 C26(H26), C32(H32), C33(H33), C34(H34), C35(H35), C36(H36), C38(H38), C39(H39),
  C40(H40), C41(H41), C42(H42), C48(H48), C49(H49), C50(H50), C51(H51),
 C52(H52), C54(H54), C55(H55), C56(H56), C57(H57), C58(H58), C61(H61), C62(H62),
  C63(H63), C64(H64), C65(H65)
2.c Fitted hexagon refined as free rotating group:
 C60(C61,C62,C63,C64,C65)
2.d Idealised Me refined as rotating group:
 C3(H3A,H3B,H3C), C4(H4A,H4B,H4C), C6(H6A,H6B,H6C), C7(H7A,H7B,H7C), C16(H16A,
 H16B,H16C), C17(H17A,H17B,H17C), C19(H19A,H19B,H19C), C20(H20A,H20B,H20C),
 C28(H28A,H28B,H28C), C29(H29A,H29B,H29C), C30(H30A,H30B,H30C), C44(H44A,H44B,
 H44C), C45(H45A,H45B,H45C), C46(H46A,H46B,H46C), C59(H59A,H59B,H59C)
;
_olex2_submission_special_instructions 'No special instructions were received'

loop_
_space_group_symop_operation_xyz
'x, y, z'
'-x+1/2, y+1/2, -z+1/2'
'-x, -y, -z'
'x-1/2, -y-1/2, z-1/2'

loop_
_atom_site_label
_atom_site_type_symbol
_atom_site_fract_x
_atom_site_fract_y
_atom_site_fract_z
_atom_site_U_iso_or_equiv
_atom_site_adp_type
_atom_site_occupancy
_atom_site_site_symmetry_order
_atom_site_calc_flag
_atom_site_refinement_flags_posn
C1 C 0.9339(2) 0.69596(18) 0.4997(2) 0.0208(7) Uani 1 1 d .
C2 C 1.0034(2) 0.76647(19) 0.5940(2) 0.0277(8) Uani 1 1 d .
H2 H 0.9466 0.7846 0.5944 0.033 Uiso 1 1 calc R
C3 C 1.0581(3) 0.8228(2) 0.5720(3) 0.0394(11) Uani 1 1 d .
H3A H 1.1148 0.8073 0.5732 0.059 Uiso 1 1 calc GR
H3B H 1.0543 0.8602 0.6042 0.059 Uiso 1 1 calc GR
H3C H 1.0403 0.8370 0.5247 0.059 Uiso 1 1 calc GR
C4 C 1.0266(3) 0.7395(2) 0.6665(2) 0.0331(9) Uani 1 1 d .
H4A H 0.9882 0.7044 0.6775 0.050 Uiso 1 1 calc GR
H4B H 1.0244 0.7754 0.7007 0.050 Uiso 1 1 calc GR
H4C H 1.0821 0.7214 0.6681 0.050 Uiso 1 1 calc GR
C5 C 0.9033(2) 0.6172(2) 0.4007(2) 0.0261(8) Uani 1 1 d .
H5 H 0.8480 0.6376 0.4033 0.031 Uiso 1 1 calc R
C6 C 0.9321(3) 0.6341(2) 0.3296(2) 0.0345(10) Uani 1 1 d .
H6A H 0.9345 0.6824 0.3244 0.052 Uiso 1 1 calc GR
H6B H 0.8938 0.6156 0.2932 0.052 Uiso 1 1 calc GR
H6C H 0.9866 0.6153 0.3253 0.052 Uiso 1 1 calc GR
C7 C 0.8940(3) 0.5431(2) 0.4139(3) 0.0367(10) Uani 1 1 d .
H7A H 0.9468 0.5211 0.4104 0.055 Uiso 1 1 calc GR
H7B H 0.8539 0.5244 0.3791 0.055 Uiso 1 1 calc GR
H7C H 0.8754 0.5362 0.4606 0.055 Uiso 1 1 calc GR
C8 C 1.0409(2) 0.63343(19) 0.4696(2) 0.0228(8) Uani 1 1 d .
C9 C 1.0687(2) 0.67502(19) 0.5245(2) 0.0237(8) Uani 1 1 d .
C10 C 1.1498(2) 0.6737(2) 0.5516(2) 0.0314(9) Uani 1 1 d .
H10 H 1.1689 0.7023 0.5885 0.038 Uiso 1 1 calc R
C11 C 1.2013(2) 0.6287(2) 0.5219(2) 0.0339(10) Uani 1 1 d .
H11 H 1.2570 0.6263 0.5391 0.041 Uiso 1 1 calc R
C12 C 1.1731(2) 0.5871(2) 0.4674(2) 0.0318(9) Uani 1 1 d .
H12 H 1.2099 0.5566 0.4487 0.038 Uiso 1 1 calc R
C13 C 1.0932(2) 0.5891(2) 0.4402(2) 0.0272(8) Uani 1 1 d .
H13 H 1.0746 0.5611 0.4027 0.033 Uiso 1 1 calc R
C14 C 0.5541(2) 0.68359(17) 0.3813(2) 0.0201(7) Uani 1 1 d .
C15 C 0.6536(2) 0.60792(18) 0.3283(2) 0.0235(8) Uani 1 1 d .
H15 H 0.6901 0.6269 0.3671 0.028 Uiso 1 1 calc R
C16 C 0.6521(2) 0.53335(19) 0.3389(2) 0.0300(9) Uani 1 1 d .
H16A H 0.6267 0.5232 0.3822 0.045 Uiso 1 1 calc GR
H16B H 0.7081 0.5162 0.3416 0.045 Uiso 1 1 calc GR
H16C H 0.6205 0.5126 0.2996 0.045 Uiso 1 1 calc GR
C17 C 0.6878(2) 0.6295(2) 0.2602(2) 0.0283(9) Uani 1 1 d .
H17A H 0.6559 0.6090 0.2209 0.042 Uiso 1 1 calc GR
H17B H 0.7450 0.6156 0.2599 0.042 Uiso 1 1 calc GR
H17C H 0.6845 0.6779 0.2560 0.042 Uiso 1 1 calc GR
C18 C 0.4304(2) 0.7491(2) 0.4094(2) 0.0264(8) Uani 1 1 d .
H18 H 0.4697 0.7647 0.4480 0.032 Uiso 1 1 calc R
C19 C 0.4040(2) 0.8098(2) 0.3662(3) 0.0345(10) Uani 1 1 d .
H19A H 0.4518 0.8292 0.3460 0.052 Uiso 1 1 calc GR
H19B H 0.3797 0.8426 0.3960 0.052 Uiso 1 1 calc GR
H19C H 0.3637 0.7966 0.3287 0.052 Uiso 1 1 calc GR
C20 C 0.3607(2) 0.7144(2) 0.4426(2) 0.0339(10) Uani 1 1 d .
H20A H 0.3188 0.7013 0.4064 0.051 Uiso 1 1 calc GR
H20B H 0.3367 0.7446 0.4755 0.051 Uiso 1 1 calc GR
H20C H 0.3815 0.6748 0.4676 0.051 Uiso 1 1 calc GR
C21 C 0.4407(2) 0.66615(18) 0.3095(2) 0.0231(8) Uani 1 1 d .
C22 C 0.5024(2) 0.62523(17) 0.2879(2) 0.0203(7) Uani 1 1 d .
C23 C 0.4893(2) 0.58440(18) 0.2296(2) 0.0237(8) Uani 1 1 d .
H23 H 0.5305 0.5552 0.2156 0.028 Uiso 1 1 calc R
C24 C 0.4137(2) 0.5884(2) 0.1930(2) 0.0276(8) Uani 1 1 d .
H24 H 0.4032 0.5619 0.1525 0.033 Uiso 1 1 calc R
C25 C 0.3525(2) 0.6304(2) 0.2144(2) 0.0286(9) Uani 1 1 d .
H25 H 0.3014 0.6320 0.1879 0.034 Uiso 1 1 calc R
C26 C 0.3642(2) 0.66952(19) 0.2726(2) 0.0274(8) Uani 1 1 d .
H26 H 0.3222 0.6976 0.2872 0.033 Uiso 1 1 calc R
C27 C 0.5899(2) 0.57218(19) 0.6149(2) 0.0294(9) Uani 1 1 d .
C28 C 0.5990(3) 0.5030(2) 0.5819(3) 0.0382(11) Uani 1 1 d .
H28A H 0.6223 0.5078 0.5366 0.057 Uiso 1 1 calc GR
H28B H 0.5453 0.4819 0.5754 0.057 Uiso 1 1 calc GR
H28C H 0.6353 0.4756 0.6126 0.057 Uiso 1 1 calc GR
C29 C 0.5580(3) 0.5652(2) 0.6877(2) 0.0376(10) Uani 1 1 d .
H29A H 0.5987 0.5420 0.7185 0.056 Uiso 1 1 calc GR
H29B H 0.5069 0.5399 0.6844 0.056 Uiso 1 1 calc GR
H29C H 0.5480 0.6094 0.7066 0.056 Uiso 1 1 calc GR
C30 C 0.5263(3) 0.6115(2) 0.5691(2) 0.0372(10) Uani 1 1 d .
H30A H 0.5242 0.6573 0.5861 0.056 Uiso 1 1 calc GR
H30B H 0.4725 0.5909 0.5712 0.056 Uiso 1 1 calc GR
H30C H 0.5417 0.6115 0.5208 0.056 Uiso 1 1 calc GR
C31 C 0.6800(2) 0.69197(19) 0.6812(2) 0.0242(8) Uani 1 1 d .
C32 C 0.6917(2) 0.6817(2) 0.7528(2) 0.0291(9) Uani 1 1 d .
H32 H 0.7104 0.6397 0.7697 0.035 Uiso 1 1 calc R
C33 C 0.6763(2) 0.7318(2) 0.8004(2) 0.0323(9) Uani 1 1 d .
H33 H 0.6844 0.7235 0.8490 0.039 Uiso 1 1 calc R
C34 C 0.6495(2) 0.7934(2) 0.7769(3) 0.0363(10) Uani 1 1 d .
H34 H 0.6393 0.8276 0.8091 0.044 Uiso 1 1 calc R
C35 C 0.6375(3) 0.8048(2) 0.7056(2) 0.0360(10) Uani 1 1 d .
H35 H 0.6181 0.8466 0.6888 0.043 Uiso 1 1 calc R
C36 C 0.6540(2) 0.7544(2) 0.6587(2) 0.0287(9) Uani 1 1 d .
H36 H 0.6473 0.7631 0.6101 0.034 Uiso 1 1 calc R
C37 C 0.7800(2) 0.57034(18) 0.6599(2) 0.0253(8) Uani 1 1 d .
C38 C 0.7727(3) 0.5129(2) 0.7003(2) 0.0360(10) Uani 1 1 d .
H38 H 0.7200 0.4951 0.7062 0.043 Uiso 1 1 calc R
C39 C 0.8410(3) 0.4818(2) 0.7317(2) 0.0431(12) Uani 1 1 d .
H39 H 0.8345 0.4431 0.7589 0.052 Uiso 1 1 calc R
C40 C 0.9179(3) 0.5061(2) 0.7239(2) 0.0436(12) Uani 1 1 d .
H40 H 0.9643 0.4848 0.7462 0.052 Uiso 1 1 calc R
C41 C 0.9272(3) 0.5616(2) 0.6836(3) 0.0425(11) Uani 1 1 d .
H41 H 0.9803 0.5784 0.6775 0.051 Uiso 1 1 calc R
C42 C 0.8590(3) 0.5931(2) 0.6519(2) 0.0363(10) Uani 1 1 d .
H42 H 0.8664 0.6312 0.6240 0.044 Uiso 1 1 calc R
C43 C 0.7027(2) 0.90553(19) 0.3138(2) 0.0274(8) Uani 1 1 d .
C44 C 0.6152(3) 0.8784(2) 0.3021(3) 0.0449(12) Uani 1 1 d .
H44A H 0.6161 0.8299 0.3060 0.067 Uiso 1 1 calc GR
H44B H 0.5923 0.8910 0.2555 0.067 Uiso 1 1 calc GR
H44C H 0.5812 0.8969 0.3372 0.067 Uiso 1 1 calc GR
C45 C 0.6994(3) 0.9818(2) 0.3133(2) 0.0378(10) Uani 1 1 d .
H45A H 0.6655 0.9972 0.3501 0.057 Uiso 1 1 calc GR
H45B H 0.6757 0.9972 0.2680 0.057 Uiso 1 1 calc GR
H45C H 0.7548 0.9997 0.3217 0.057 Uiso 1 1 calc GR
C46 C 0.7508(3) 0.8818(2) 0.2537(2) 0.0387(10) Uani 1 1 d .
H46A H 0.8073 0.8976 0.2604 0.058 Uiso 1 1 calc GR
H46B H 0.7256 0.8992 0.2097 0.058 Uiso 1 1 calc GR
H46C H 0.7504 0.8332 0.2523 0.058 Uiso 1 1 calc GR
C47 C 0.8676(2) 0.89714(19) 0.3992(2) 0.0230(8) Uani 1 1 d .
C48 C 0.9250(2) 0.8511(2) 0.3787(2) 0.0307(9) Uani 1 1 d .
H48 H 0.9075 0.8073 0.3670 0.037 Uiso 1 1 calc R
C49 C 1.0070(2) 0.8675(2) 0.3749(3) 0.0365(10) Uani 1 1 d .
H49 H 1.0443 0.8357 0.3594 0.044 Uiso 1 1 calc R
C50 C 1.0341(3) 0.9309(2) 0.3941(3) 0.0386(11) Uani 1 1 d .
H50 H 1.0904 0.9419 0.3933 0.046 Uiso 1 1 calc R
C51 C 0.9790(3) 0.9774(2) 0.4140(2) 0.0356(10) Uani 1 1 d .
H51 H 0.9970 1.0209 0.4262 0.043 Uiso 1 1 calc R
C52 C 0.8972(2) 0.9608(2) 0.4162(2) 0.0289(9) Uani 1 1 d .
H52 H 0.8600 0.9936 0.4298 0.035 Uiso 1 1 calc R
C53 C 0.7132(2) 0.91538(18) 0.4767(2) 0.0249(8) Uani 1 1 d .
C54 C 0.6294(3) 0.9241(3) 0.4807(3) 0.0487(13) Uani 1 1 d .
H54 H 0.5930 0.9070 0.4445 0.058 Uiso 1 1 calc R
C55 C 0.5972(3) 0.9571(3) 0.5360(3) 0.0600(16) Uani 1 1 d .
H55 H 0.5397 0.9623 0.5369 0.072 Uiso 1 1 calc R
C56 C 0.6487(3) 0.9824(3) 0.5898(3) 0.0478(13) Uani 1 1 d .
H56 H 0.6273 1.0066 0.6267 0.057 Uiso 1 1 calc R
C57 C 0.7305(3) 0.9718(3) 0.5888(2) 0.0416(11) Uani 1 1 d .
H57 H 0.7662 0.9870 0.6265 0.050 Uiso 1 1 calc R
C58 C 0.7625(2) 0.9390(2) 0.5334(2) 0.0319(9) Uani 1 1 d .
H58 H 0.8200 0.9325 0.5342 0.038 Uiso 1 1 calc R
C59 C 0.5900(4) 0.2692(4) 0.3133(4) 0.0762(19) Uiso 1 1 d .
H59A H 0.5342 0.2634 0.2924 0.114 Uiso 1 1 calc GR
H59B H 0.6283 0.2695 0.2765 0.114 Uiso 1 1 calc GR
H59C H 0.5938 0.3114 0.3386 0.114 Uiso 1 1 calc GR
C60 C 0.6098(3) 0.2163(2) 0.3601(3) 0.086(2) Uiso 1 1 d .
C61 C 0.6905(3) 0.1949(3) 0.3633(3) 0.090(2) Uiso 1 1 d G
H61 H 0.7280 0.2142 0.3338 0.108 Uiso 1 1 calc R
C62 C 0.7165(2) 0.1451(3) 0.4097(3) 0.136(4) Uiso 1 1 d G
H62 H 0.7716 0.1304 0.4119 0.164 Uiso 1 1 calc R
C63 C 0.6617(3) 0.1168(3) 0.4529(3) 0.094(2) Uiso 1 1 d G
H63 H 0.6794 0.0827 0.4846 0.113 Uiso 1 1 calc R
C64 C 0.5809(3) 0.1382(3) 0.4497(3) 0.091(2) Uiso 1 1 d G
H64 H 0.5435 0.1189 0.4792 0.110 Uiso 1 1 calc R
C65 C 0.5550(2) 0.1880(3) 0.4033(3) 0.083(2) Uiso 1 1 d G
H65 H 0.4998 0.2026 0.4011 0.100 Uiso 1 1 calc R
Ga1 Ga 0.81536(2) 0.73145(2) 0.50646(2) 0.02000(11) Uani 1 1 d .
Ga2 Ga 0.63839(2) 0.72454(2) 0.45496(2) 0.02019(11) Uani 1 1 d .
N1 N 1.00130(18) 0.71293(15) 0.54121(17) 0.0220(7) Uani 1 1 d .
N2 N 0.95776(17) 0.64783(15) 0.45626(16) 0.0209(6) Uani 1 1 d .
N3 N 0.57110(17) 0.63703(15) 0.33392(17) 0.0205(6) Uani 1 1 d .
N4 N 0.47469(17) 0.70103(15) 0.36754(17) 0.0223(7) Uani 1 1 d .
P1 P 0.72230(5) 0.64166(5) 0.51071(5) 0.0205(2) Uani 1 1 d .
P2 P 0.75222(6) 0.76295(5) 0.39689(5) 0.0210(2) Uani 1 1 d .
Si1 Si 0.69139(6) 0.62025(5) 0.61834(6) 0.0216(2) Uani 1 1 d .
Si2 Si 0.75623(6) 0.87272(5) 0.39960(5) 0.0202(2) Uani 1 1 d .
H H 0.587(2) 0.769(2) 0.496(2) 0.024(10) Uiso 1 1 d .
HA H 0.814(3) 0.785(2) 0.564(2) 0.035(12) Uiso 1 1 d .

loop_
_atom_site_aniso_label
_atom_site_aniso_U_11
_atom_site_aniso_U_22
_atom_site_aniso_U_33
_atom_site_aniso_U_23
_atom_site_aniso_U_13
_atom_site_aniso_U_12
C1 0.0243(17) 0.0197(17) 0.0184(19) -0.0014(14) 0.0021(14) -0.0020(14)
C2 0.034(2) 0.026(2) 0.023(2) -0.0113(17) 0.0007(16) -0.0024(16)
C3 0.053(3) 0.027(2) 0.038(3) -0.0071(19) 0.003(2) -0.0103(19)
C4 0.039(2) 0.035(2) 0.025(2) -0.0066(18) -0.0021(17) 0.0019(18)
C5 0.0230(17) 0.031(2) 0.025(2) -0.0092(17) 0.0011(15) -0.0025(15)
C6 0.036(2) 0.042(2) 0.025(2) -0.0066(19) -0.0013(17) 0.0042(18)
C7 0.032(2) 0.028(2) 0.050(3) -0.011(2) 0.0020(19) -0.0038(17)
C8 0.0194(16) 0.0271(19) 0.022(2) -0.0015(16) 0.0018(14) -0.0022(14)
C9 0.0234(17) 0.0273(19) 0.021(2) -0.0032(15) 0.0036(14) 0.0010(15)
C10 0.0237(18) 0.039(2) 0.031(2) -0.0059(19) -0.0010(16) -0.0042(16)
C11 0.0209(18) 0.046(3) 0.035(3) -0.004(2) 0.0022(16) 0.0020(17)
C12 0.0268(19) 0.037(2) 0.033(2) -0.0041(19) 0.0068(16) 0.0054(17)
C13 0.0293(19) 0.030(2) 0.023(2) -0.0034(17) 0.0030(15) -0.0006(16)
C14 0.0216(16) 0.0183(17) 0.020(2) 0.0019(15) 0.0026(14) -0.0002(13)
C15 0.0193(16) 0.0226(18) 0.028(2) -0.0051(16) -0.0018(14) 0.0023(14)
C16 0.030(2) 0.024(2) 0.036(2) -0.0026(17) -0.0017(17) 0.0056(15)
C17 0.0232(18) 0.035(2) 0.027(2) -0.0050(17) 0.0056(15) -0.0009(15)
C18 0.0241(18) 0.0279(19) 0.027(2) -0.0064(17) 0.0031(15) 0.0042(15)
C19 0.028(2) 0.027(2) 0.048(3) -0.0032(19) 0.0039(18) 0.0063(16)
C20 0.0279(19) 0.043(2) 0.032(2) -0.0045(19) 0.0066(17) 0.0025(17)
C21 0.0252(17) 0.0229(18) 0.021(2) 0.0034(15) 0.0002(14) -0.0020(14)
C22 0.0215(16) 0.0175(17) 0.022(2) 0.0012(14) -0.0006(14) -0.0005(13)
C23 0.0243(17) 0.0227(18) 0.024(2) 0.0004(16) 0.0006(14) -0.0011(14)
C24 0.0288(19) 0.031(2) 0.022(2) -0.0030(17) -0.0022(15) -0.0036(16)
C25 0.0248(18) 0.032(2) 0.028(2) 0.0009(17) -0.0058(16) -0.0007(16)
C26 0.0222(17) 0.027(2) 0.033(2) 0.0001(17) 0.0008(16) 0.0039(15)
C27 0.038(2) 0.0240(19) 0.026(2) 0.0012(16) 0.0039(17) -0.0093(16)
C28 0.054(3) 0.026(2) 0.034(3) -0.0041(18) -0.002(2) -0.0167(19)
C29 0.044(2) 0.040(2) 0.029(2) 0.0054(19) 0.0059(19) -0.018(2)
C30 0.033(2) 0.043(3) 0.035(3) 0.004(2) -0.0020(18) -0.0172(19)
C31 0.0240(17) 0.0254(19) 0.023(2) -0.0034(16) 0.0023(14) -0.0084(14)
C32 0.0298(19) 0.029(2) 0.028(2) -0.0039(17) 0.0042(16) -0.0115(16)
C33 0.0275(19) 0.045(3) 0.025(2) -0.0102(19) 0.0052(16) -0.0140(18)
C34 0.0261(19) 0.043(2) 0.041(3) -0.022(2) 0.0092(18) -0.0055(17)
C35 0.038(2) 0.031(2) 0.038(3) -0.013(2) -0.0024(19) 0.0020(18)
C36 0.036(2) 0.026(2) 0.025(2) -0.0057(16) 0.0041(16) -0.0012(16)
C37 0.039(2) 0.0203(18) 0.016(2) -0.0017(15) -0.0015(15) 0.0008(15)
C38 0.057(3) 0.025(2) 0.026(2) 0.0012(17) 0.0022(19) 0.0014(19)
C39 0.074(3) 0.030(2) 0.025(3) 0.0031(19) 0.000(2) 0.018(2)
C40 0.067(3) 0.034(2) 0.027(3) -0.0058(19) -0.015(2) 0.027(2)
C41 0.039(2) 0.040(3) 0.046(3) -0.004(2) -0.014(2) 0.004(2)
C42 0.041(2) 0.028(2) 0.038(3) 0.0082(19) -0.0102(19) -0.0025(18)
C43 0.036(2) 0.0244(19) 0.021(2) 0.0066(16) -0.0024(16) -0.0022(16)
C44 0.047(3) 0.043(3) 0.041(3) 0.010(2) -0.019(2) -0.006(2)
C45 0.053(3) 0.028(2) 0.031(3) 0.0087(18) -0.005(2) 0.0041(19)
C46 0.063(3) 0.035(2) 0.017(2) 0.0052(18) 0.0014(19) -0.002(2)
C47 0.0279(18) 0.0236(18) 0.0178(19) -0.0001(15) 0.0025(14) 0.0011(15)
C48 0.0295(19) 0.030(2) 0.034(2) 0.0029(18) 0.0094(17) -0.0003(16)
C49 0.027(2) 0.039(2) 0.044(3) 0.005(2) 0.0109(18) 0.0065(18)
C50 0.030(2) 0.045(3) 0.041(3) 0.011(2) 0.0025(18) -0.0078(19)
C51 0.036(2) 0.035(2) 0.034(3) 0.0006(19) -0.0010(18) -0.0141(18)
C52 0.033(2) 0.0250(19) 0.029(2) -0.0013(17) 0.0041(17) -0.0025(16)
C53 0.0295(19) 0.0208(18) 0.024(2) 0.0021(15) 0.0026(15) 0.0034(14)
C54 0.032(2) 0.068(4) 0.046(3) -0.013(3) -0.002(2) 0.014(2)
C55 0.037(3) 0.096(5) 0.048(3) -0.013(3) 0.008(2) 0.030(3)
C56 0.062(3) 0.059(3) 0.023(3) -0.001(2) 0.011(2) 0.030(3)
C57 0.052(3) 0.049(3) 0.023(2) -0.005(2) -0.0012(19) 0.013(2)
C58 0.031(2) 0.042(2) 0.023(2) -0.0008(18) 0.0021(16) 0.0066(17)
Ga1 0.02209(19) 0.0194(2) 0.0185(2) -0.00144(16) 0.00118(15) 0.00145(15)
Ga2 0.02137(19) 0.0204(2) 0.0188(2) -0.00038(16) 0.00085(15) 0.00091(15)
N1 0.0227(15) 0.0248(16) 0.0184(17) -0.0057(13) 0.0004(12) 0.0015(12)
N2 0.0218(14) 0.0228(15) 0.0182(17) -0.0030(12) 0.0026(12) 0.0000(12)
N3 0.0182(14) 0.0222(15) 0.0209(17) 0.0006(13) -0.0005(11) 0.0011(12)
N4 0.0206(14) 0.0238(15) 0.0223(18) -0.0015(13) 0.0014(12) -0.0001(12)
P1 0.0244(4) 0.0202(4) 0.0170(5) 0.0013(4) 0.0017(3) 0.0005(4)
P2 0.0246(4) 0.0187(4) 0.0197(5) 0.0017(4) 0.0021(3) -0.0009(3)
Si1 0.0288(5) 0.0179(5) 0.0180(5) -0.0002(4) 0.0018(4) -0.0041(4)
Si2 0.0235(5) 0.0190(5) 0.0178(5) 0.0010(4) 0.0005(4) -0.0002(4)

loop_
_atom_type_symbol
_atom_type_description
_atom_type_scat_dispersion_real
_atom_type_scat_dispersion_imag
_atom_type_scat_source
C C 0.0033 0.0016 'International Tables Vol C Tables 4.2.6.8 and 6.1.1.4'
H H 0.0000 0.0000 'International Tables Vol C Tables 4.2.6.8 and 6.1.1.4'
Ga Ga 0.2307 1.6083 'International Tables Vol C Tables 4.2.6.8 and 6.1.1.4'
N N 0.0061 0.0033 'International Tables Vol C Tables 4.2.6.8 and 6.1.1.4'
P P 0.1023 0.0942 'International Tables Vol C Tables 4.2.6.8 and 6.1.1.4'
Si Si 0.0817 0.0704 'International Tables Vol C Tables 4.2.6.8 and 6.1.1.4'

loop_
_geom_angle_atom_site_label_1
_geom_angle_atom_site_label_2
_geom_angle_atom_site_label_3
_geom_angle
N1 C1 Ga1 126.8(3)
N2 C1 Ga1 126.5(3)
N2 C1 N1 106.5(3)
C3 C2 H2 107.2
C4 C2 H2 107.2
C4 C2 C3 114.0(3)
N1 C2 H2 107.2
N1 C2 C3 109.7(3)
N1 C2 C4 111.1(3)
C2 C3 H3A 109.5
C2 C3 H3B 109.5
C2 C3 H3C 109.5
H3A C3 H3B 109.5
H3A C3 H3C 109.5
H3B C3 H3C 109.5
C2 C4 H4A 109.5
C2 C4 H4B 109.5
C2 C4 H4C 109.5
H4A C4 H4B 109.5
H4A C4 H4C 109.5
H4B C4 H4C 109.5
C6 C5 H5 107.1
C6 C5 C7 114.3(4)
C7 C5 H5 107.1
N2 C5 H5 107.1
N2 C5 C6 110.3(3)
N2 C5 C7 110.6(3)
C5 C6 H6A 109.5
C5 C6 H6B 109.5
C5 C6 H6C 109.5
H6A C6 H6B 109.5
H6A C6 H6C 109.5
H6B C6 H6C 109.5
C5 C7 H7A 109.5
C5 C7 H7B 109.5
C5 C7 H7C 109.5
H7A C7 H7B 109.5
H7A C7 H7C 109.5
H7B C7 H7C 109.5
C13 C8 C9 121.0(3)
C13 C8 N2 133.0(3)
N2 C8 C9 106.0(3)
C8 C9 N1 106.2(3)
C10 C9 C8 121.5(4)
C10 C9 N1 132.3(4)
C9 C10 H10 121.6
C11 C10 C9 116.8(4)
C11 C10 H10 121.6
C10 C11 H11 119.2
C10 C11 C12 121.5(4)
C12 C11 H11 119.2
C11 C12 H12 119.2
C13 C12 C11 121.5(4)
C13 C12 H12 119.2
C8 C13 H13 121.2
C12 C13 C8 117.7(4)
C12 C13 H13 121.2
N3 C14 Ga2 125.2(2)
N3 C14 N4 106.8(3)
N4 C14 Ga2 127.8(3)
C16 C15 H15 107.1
C16 C15 C17 114.1(3)
C17 C15 H15 107.1
N3 C15 H15 107.1
N3 C15 C16 111.0(3)
N3 C15 C17 110.0(3)
C15 C16 H16A 109.5
C15 C16 H16B 109.5
C15 C16 H16C 109.5
H16A C16 H16B 109.5
H16A C16 H16C 109.5
H16B C16 H16C 109.5
C15 C17 H17A 109.5
C15 C17 H17B 109.5
C15 C17 H17C 109.5
H17A C17 H17B 109.5
H17A C17 H17C 109.5
H17B C17 H17C 109.5
C19 C18 H18 107.2
C20 C18 H18 107.2
C20 C18 C19 114.0(3)
N4 C18 H18 107.2
N4 C18 C19 111.1(3)
N4 C18 C20 109.9(3)
C18 C19 H19A 109.5
C18 C19 H19B 109.5
C18 C19 H19C 109.5
H19A C19 H19B 109.5
H19A C19 H19C 109.5
H19B C19 H19C 109.5
C18 C20 H20A 109.5
C18 C20 H20B 109.5
C18 C20 H20C 109.5
H20A C20 H20B 109.5
H20A C20 H20C 109.5
H20B C20 H20C 109.5
C22 C21 C26 121.5(4)
C22 C21 N4 106.2(3)
C26 C21 N4 132.2(4)
C21 C22 C23 121.1(3)
C21 C22 N3 106.2(3)
C23 C22 N3 132.7(3)
C22 C23 H23 121.4
C24 C23 C22 117.1(3)
C24 C23 H23 121.4
C23 C24 H24 119.3
C23 C24 C25 121.5(4)
C25 C24 H24 119.3
C24 C25 H25 119.1
C26 C25 C24 121.8(4)
C26 C25 H25 119.1
C21 C26 H26 121.5
C25 C26 C21 117.0(4)
C25 C26 H26 121.5
C28 C27 Si1 111.1(3)
C29 C27 C28 110.0(3)
C29 C27 C30 108.0(4)
C29 C27 Si1 111.4(3)
C30 C27 C28 108.2(4)
C30 C27 Si1 108.0(3)
C27 C28 H28A 109.5
C27 C28 H28B 109.5
C27 C28 H28C 109.5
H28A C28 H28B 109.5
H28A C28 H28C 109.5
H28B C28 H28C 109.5
C27 C29 H29A 109.5
C27 C29 H29B 109.5
C27 C29 H29C 109.5
H29A C29 H29B 109.5
H29A C29 H29C 109.5
H29B C29 H29C 109.5
C27 C30 H30A 109.5
C27 C30 H30B 109.5
C27 C30 H30C 109.5
H30A C30 H30B 109.5
H30A C30 H30C 109.5
H30B C30 H30C 109.5
C32 C31 Si1 120.2(3)
C36 C31 C32 117.5(4)
C36 C31 Si1 122.2(3)
C31 C32 H32 119.3
C31 C32 C33 121.4(4)
C33 C32 H32 119.3
C32 C33 H33 119.9
C34 C33 C32 120.2(4)
C34 C33 H33 119.9
C33 C34 H34 120.3
C33 C34 C35 119.3(4)
C35 C34 H34 120.3
C34 C35 H35 120.1
C34 C35 C36 119.8(4)
C36 C35 H35 120.1
C31 C36 C35 121.8(4)
C31 C36 H36 119.1
C35 C36 H36 119.1
C38 C37 Si1 125.3(3)
C42 C37 C38 116.7(4)
C42 C37 Si1 118.0(3)
C37 C38 H38 119.5
C39 C38 C37 121.1(4)
C39 C38 H38 119.5
C38 C39 H39 119.6
C40 C39 C38 120.9(5)
C40 C39 H39 119.6
C39 C40 H40 120.3
C39 C40 C41 119.5(4)
C41 C40 H40 120.3
C40 C41 H41 120.0
C40 C41 C42 120.0(5)
C42 C41 H41 120.0
C37 C42 H42 119.1
C41 C42 C37 121.8(4)
C41 C42 H42 119.1
C44 C43 C45 108.8(4)
C44 C43 Si2 111.5(3)
C45 C43 Si2 111.2(3)
C46 C43 C44 107.8(4)
C46 C43 C45 109.3(4)
C46 C43 Si2 108.3(3)
C43 C44 H44A 109.5
C43 C44 H44B 109.5
C43 C44 H44C 109.5
H44A C44 H44B 109.5
H44A C44 H44C 109.5
H44B C44 H44C 109.5
C43 C45 H45A 109.5
C43 C45 H45B 109.5
C43 C45 H45C 109.5
H45A C45 H45B 109.5
H45A C45 H45C 109.5
H45B C45 H45C 109.5
C43 C46 H46A 109.5
C43 C46 H46B 109.5
C43 C46 H46C 109.5
H46A C46 H46B 109.5
H46A C46 H46C 109.5
H46B C46 H46C 109.5
C48 C47 C52 116.4(3)
C48 C47 Si2 119.8(3)
C52 C47 Si2 123.7(3)
C47 C48 H48 119.0
C49 C48 C47 121.9(4)
C49 C48 H48 119.0
C48 C49 H49 120.1
C48 C49 C50 119.8(4)
C50 C49 H49 120.1
C49 C50 H50 120.2
C51 C50 C49 119.6(4)
C51 C50 H50 120.2
C50 C51 H51 120.0
C50 C51 C52 120.0(4)
C52 C51 H51 120.0
C47 C52 H52 118.9
C51 C52 C47 122.2(4)
C51 C52 H52 118.9
C54 C53 C58 115.6(4)
C54 C53 Si2 121.6(3)
C58 C53 Si2 122.8(3)
C53 C54 H54 118.9
C55 C54 C53 122.2(5)
C55 C54 H54 118.9
C54 C55 H55 119.9
C56 C55 C54 120.2(4)
C56 C55 H55 119.9
C55 C56 H56 120.6
C57 C56 C55 118.8(4)
C57 C56 H56 120.6
C56 C57 H57 119.6
C56 C57 C58 120.8(4)
C58 C57 H57 119.6
C53 C58 H58 118.9
C57 C58 C53 122.2(4)
C57 C58 H58 118.9
H59A C59 H59B 109.5
H59A C59 H59C 109.5
H59B C59 H59C 109.5
C60 C59 H59A 109.5
C60 C59 H59B 109.5
C60 C59 H59C 109.5
C61 C60 C59 115.9(5)
C61 C60 C65 120.0
C65 C60 C59 124.1(5)
C60 C61 H61 120.0
C62 C61 C60 120.0
C62 C61 H61 120.0
C61 C62 H62 120.0
C61 C62 C63 120.0
C63 C62 H62 120.0
C62 C63 H63 120.0
C62 C63 C64 120.0
C64 C63 H63 120.0
C63 C64 H64 120.0
C65 C64 C63 120.0
C65 C64 H64 120.0
C60 C65 H65 120.0
C64 C65 C60 120.0
C64 C65 H65 120.0
C1 Ga1 Ga2 147.95(10)
C1 Ga1 P1 110.20(11)
C1 Ga1 P2 112.78(12)
C1 Ga1 HA 110.3(16)
Ga2 Ga1 HA 101.7(16)
P1 Ga1 Ga2 50.73(3)
P1 Ga1 HA 117.4(17)
P2 Ga1 Ga2 50.78(4)
P2 Ga1 P1 89.65(5)
P2 Ga1 HA 115.1(17)
C14 Ga2 Ga1 145.44(10)
C14 Ga2 P1 111.39(10)
C14 Ga2 P2 108.39(11)
C14 Ga2 H 102.8(15)
Ga1 Ga2 H 111.8(15)
P1 Ga2 Ga1 50.76(3)
P1 Ga2 P2 89.57(5)
P1 Ga2 H 121.0(16)
P2 Ga2 Ga1 50.65(4)
P2 Ga2 H 123.4(15)
C1 N1 C2 124.3(3)
C1 N1 C9 110.5(3)
C9 N1 C2 125.1(3)
C1 N2 C5 124.0(3)
C1 N2 C8 110.8(3)
C8 N2 C5 125.2(3)
C14 N3 C15 123.8(3)
C14 N3 C22 110.4(3)
C22 N3 C15 125.6(3)
C14 N4 C18 124.3(3)
C14 N4 C21 110.3(3)
C21 N4 C18 125.3(3)
Ga2 P1 Ga1 78.50(5)
Si1 P1 Ga1 111.87(6)
Si1 P1 Ga2 113.40(6)
Ga1 P2 Ga2 78.57(6)
Si2 P2 Ga1 103.69(5)
Si2 P2 Ga2 109.76(5)
C27 Si1 P1 108.80(14)
C31 Si1 C27 106.32(18)
C31 Si1 P1 119.13(13)
C37 Si1 C27 112.47(18)
C37 Si1 C31 104.01(17)
C37 Si1 P1 106.17(14)
C43 Si2 P2 108.14(13)
C47 Si2 C43 106.68(18)
C47 Si2 C53 107.36(17)
C47 Si2 P2 106.67(12)
C53 Si2 C43 110.04(18)
C53 Si2 P2 117.40(13)

loop_
_geom_bond_atom_site_label_1
_geom_bond_atom_site_label_2
_geom_bond_distance
C1 Ga1 2.085(4)
C1 N1 1.360(5)
C1 N2 1.357(5)
C2 H2 1.0000
C2 C3 1.525(6)
C2 C4 1.520(6)
C2 N1 1.481(5)
C3 H3A 0.9800
C3 H3B 0.9800
C3 H3C 0.9800
C4 H4A 0.9800
C4 H4B 0.9800
C4 H4C 0.9800
C5 H5 1.0000
C5 C6 1.519(6)
C5 C7 1.524(6)
C5 N2 1.479(5)
C6 H6A 0.9800
C6 H6B 0.9800
C6 H6C 0.9800
C7 H7A 0.9800
C7 H7B 0.9800
C7 H7C 0.9800
C8 C9 1.400(5)
C8 C13 1.387(5)
C8 N2 1.399(4)
C9 C10 1.393(5)
C9 N1 1.400(5)
C10 H10 0.9500
C10 C11 1.389(6)
C11 H11 0.9500
C11 C12 1.396(6)
C12 H12 0.9500
C12 C13 1.376(6)
C13 H13 0.9500
C14 Ga2 2.079(4)
C14 N3 1.351(5)
C14 N4 1.357(4)
C15 H15 1.0000
C15 C16 1.518(5)
C15 C17 1.527(6)
C15 N3 1.486(4)
C16 H16A 0.9800
C16 H16B 0.9800
C16 H16C 0.9800
C17 H17A 0.9800
C17 H17B 0.9800
C17 H17C 0.9800
C18 H18 1.0000
C18 C19 1.525(6)
C18 C20 1.521(6)
C18 N4 1.482(5)
C19 H19A 0.9800
C19 H19B 0.9800
C19 H19C 0.9800
C20 H20A 0.9800
C20 H20B 0.9800
C20 H20C 0.9800
C21 C22 1.392(5)
C21 C26 1.399(5)
C21 N4 1.401(5)
C22 C23 1.396(5)
C22 N3 1.402(5)
C23 H23 0.9500
C23 C24 1.384(5)
C24 H24 0.9500
C24 C25 1.398(6)
C25 H25 0.9500
C25 C26 1.372(6)
C26 H26 0.9500
C27 C28 1.544(6)
C27 C29 1.536(6)
C27 C30 1.537(6)
C27 Si1 1.923(4)
C28 H28A 0.9800
C28 H28B 0.9800
C28 H28C 0.9800
C29 H29A 0.9800
C29 H29B 0.9800
C29 H29C 0.9800
C30 H30A 0.9800
C30 H30B 0.9800
C30 H30C 0.9800
C31 C32 1.393(6)
C31 C36 1.389(6)
C31 Si1 1.903(4)
C32 H32 0.9500
C32 C33 1.399(6)
C33 H33 0.9500
C33 C34 1.384(7)
C34 H34 0.9500
C34 C35 1.390(7)
C35 H35 0.9500
C35 C36 1.398(6)
C36 H36 0.9500
C37 C38 1.405(6)
C37 C42 1.393(6)
C37 Si1 1.897(4)
C38 H38 0.9500
C38 C39 1.384(6)
C39 H39 0.9500
C39 C40 1.371(8)
C40 H40 0.9500
C40 C41 1.377(7)
C41 H41 0.9500
C41 C42 1.389(6)
C42 H42 0.9500
C43 C44 1.539(6)
C43 C45 1.540(6)
C43 C46 1.523(6)
C43 Si2 1.930(4)
C44 H44A 0.9800
C44 H44B 0.9800
C44 H44C 0.9800
C45 H45A 0.9800
C45 H45B 0.9800
C45 H45C 0.9800
C46 H46A 0.9800
C46 H46B 0.9800
C46 H46C 0.9800
C47 C48 1.399(5)
C47 C52 1.403(5)
C47 Si2 1.893(4)
C48 H48 0.9500
C48 C49 1.391(6)
C49 H49 0.9500
C49 C50 1.394(7)
C50 H50 0.9500
C50 C51 1.376(7)
C51 H51 0.9500
C51 C52 1.385(6)
C52 H52 0.9500
C53 C54 1.395(6)
C53 C58 1.395(6)
C53 Si2 1.895(4)
C54 H54 0.9500
C54 C55 1.389(7)
C55 H55 0.9500
C55 C56 1.386(8)
C56 H56 0.9500
C56 C57 1.359(7)
C57 H57 0.9500
C57 C58 1.388(6)
C58 H58 0.9500
C59 H59A 0.9800
C59 H59B 0.9800
C59 H59C 0.9800
C59 C60 1.419(8)
C60 C61 1.3900
C60 C65 1.3900
C61 H61 0.9500
C61 C62 1.3900
C62 H62 0.9500
C62 C63 1.3900
C63 H63 0.9500
C63 C64 1.3900
C64 H64 0.9500
C64 C65 1.3900
C65 H65 0.9500
Ga1 Ga2 3.0024(19)
Ga1 P1 2.3731(12)
Ga1 P2 2.3686(17)
Ga1 HA 1.55(5)
Ga2 P1 2.3722(13)
Ga2 P2 2.3730(16)
Ga2 H 1.50(4)
P1 Si1 2.2097(19)
P2 Si2 2.2149(15)

loop_
_geom_torsion_atom_site_label_1
_geom_torsion_atom_site_label_2
_geom_torsion_atom_site_label_3
_geom_torsion_atom_site_label_4
_geom_torsion
C3 C2 N1 C1 -113.0(4)
C3 C2 N1 C9 63.7(5)
C4 C2 N1 C1 120.0(4)
C4 C2 N1 C9 -63.3(5)
C6 C5 N2 C1 114.5(4)
C6 C5 N2 C8 -62.9(5)
C7 C5 N2 C1 -118.1(4)
C7 C5 N2 C8 64.5(5)
C8 C9 C10 C11 -0.7(6)
C8 C9 N1 C1 0.6(4)
C8 C9 N1 C2 -176.4(4)
C9 C8 C13 C12 0.6(6)
C9 C8 N2 C1 0.3(4)
C9 C8 N2 C5 178.0(3)
C9 C10 C11 C12 0.3(7)
C10 C9 N1 C1 -179.9(4)
C10 C9 N1 C2 3.0(7)
C10 C11 C12 C13 0.6(7)
C11 C12 C13 C8 -1.0(6)
C13 C8 C9 C10 0.3(6)
C13 C8 C9 N1 179.8(4)
C13 C8 N2 C1 179.9(4)
C13 C8 N2 C5 -2.4(7)
C16 C15 N3 C14 120.4(4)
C16 C15 N3 C22 -65.8(5)
C17 C15 N3 C14 -112.4(4)
C17 C15 N3 C22 61.5(4)
C19 C18 N4 C14 116.4(4)
C19 C18 N4 C21 -65.1(5)
C20 C18 N4 C14 -116.6(4)
C20 C18 N4 C21 62.0(5)
C21 C22 C23 C24 2.4(6)
C21 C22 N3 C14 -0.9(4)
C21 C22 N3 C15 -175.5(3)
C22 C21 C26 C25 0.3(6)
C22 C21 N4 C14 0.7(4)
C22 C21 N4 C18 -178.0(3)
C22 C23 C24 C25 -1.3(6)
C23 C22 N3 C14 177.5(4)
C23 C22 N3 C15 2.9(6)
C23 C24 C25 C26 -0.3(6)
C24 C25 C26 C21 0.8(6)
C26 C21 C22 C23 -2.0(6)
C26 C21 C22 N3 176.7(3)
C26 C21 N4 C14 -175.3(4)
C26 C21 N4 C18 6.0(7)
C31 C32 C33 C34 -0.4(6)
C32 C31 C36 C35 -2.0(6)
C32 C33 C34 C35 0.3(6)
C33 C34 C35 C36 -1.1(6)
C34 C35 C36 C31 2.0(6)
C36 C31 C32 C33 1.2(5)
C37 C38 C39 C40 -0.2(7)
C38 C37 C42 C41 -1.5(7)
C38 C37 Si1 C27 -16.0(4)
C38 C37 Si1 C31 98.6(4)
C38 C37 Si1 P1 -134.9(3)
C38 C39 C40 C41 -0.9(7)
C39 C40 C41 C42 0.9(7)
C40 C41 C42 C37 0.4(7)
C42 C37 C38 C39 1.4(6)
C42 C37 Si1 C27 166.1(3)
C42 C37 Si1 C31 -79.2(4)
C42 C37 Si1 P1 47.3(3)
C47 C48 C49 C50 2.1(7)
C48 C47 C52 C51 -0.8(6)
C48 C47 Si2 C43 -98.1(4)
C48 C47 Si2 C53 143.9(3)
C48 C47 Si2 P2 17.3(4)
C48 C49 C50 C51 -2.5(7)
C49 C50 C51 C52 1.2(7)
C50 C51 C52 C47 0.5(7)
C52 C47 C48 C49 -0.4(6)
C52 C47 Si2 C43 79.6(4)
C52 C47 Si2 C53 -38.4(4)
C52 C47 Si2 P2 -165.0(3)
C53 C54 C55 C56 -0.3(10)
C54 C53 C58 C57 -2.8(7)
C54 C53 Si2 C43 45.0(4)
C54 C53 Si2 C47 160.7(4)
C54 C53 Si2 P2 -79.2(4)
C54 C55 C56 C57 -2.8(9)
C55 C56 C57 C58 3.0(8)
C56 C57 C58 C53 -0.2(8)
C58 C53 C54 C55 3.0(8)
C58 C53 Si2 C43 -136.1(3)
C58 C53 Si2 C47 -20.3(4)
C58 C53 Si2 P2 99.7(3)
C59 C60 C61 C62 177.4(6)
C59 C60 C65 C64 -177.2(6)
C60 C61 C62 C63 0.0
C61 C60 C65 C64 0.0
C61 C62 C63 C64 0.0
C62 C63 C64 C65 0.0
C63 C64 C65 C60 0.0
C65 C60 C61 C62 0.0
Ga1 C1 N1 C2 -7.6(5)
Ga1 C1 N1 C9 175.3(3)
Ga1 C1 N2 C5 6.6(5)
Ga1 C1 N2 C8 -175.7(3)
Ga2 C14 N3 C15 0.5(5)
Ga2 C14 N3 C22 -174.2(3)
Ga2 C14 N4 C18 -7.2(5)
Ga2 C14 N4 C21 174.1(3)
N1 C1 N2 C5 -177.7(3)
N1 C1 N2 C8 0.0(4)
N1 C9 C10 C11 179.9(4)
N2 C1 N1 C2 176.7(3)
N2 C1 N1 C9 -0.4(4)
N2 C8 C9 C10 179.9(4)
N2 C8 C9 N1 -0.6(4)
N2 C8 C13 C12 -178.9(4)
N3 C14 N4 C18 177.4(3)
N3 C14 N4 C21 -1.3(4)
N3 C22 C23 C24 -175.8(4)
N4 C14 N3 C15 176.0(3)
N4 C14 N3 C22 1.4(4)
N4 C21 C22 C23 -178.5(3)
N4 C21 C22 N3 0.1(4)
N4 C21 C26 C25 175.9(4)
Si1 C31 C32 C33 -174.0(3)
Si1 C31 C36 C35 173.0(3)
Si1 C37 C38 C39 -176.5(3)
Si1 C37 C42 C41 176.5(4)
Si2 C47 C48 C49 177.4(3)
Si2 C47 C52 C51 -178.6(3)
Si2 C53 C54 C55 -178.0(5)
Si2 C53 C58 C57 178.3(4)
